data_2227164
loop_
_publ_author_name
'Xia, Cheng-Cai'

_publ_section_title
;
 2,2-Dimethyl-1,3-benzodioxol-4-yl <i>N</i>-methylcarbamate
;
_journal_coeditor_code BH2301
_journal_issue 10
_journal_name_full 'Acta Crystallographica Section E'
_journal_page_first o2580
_journal_paper_doi 10.1107/S1600536810036123
_journal_volume 66
_journal_year 2010
_chemical_formula_iupac 'C11 H13 N O4'
_chemical_formula_moiety 'C11 H13 N O4'
_chemical_formula_sum 'C11 H13 N O4'
_chemical_formula_weight 223.22
_chemical_melting_point 408
_chemical_name_systematic
;
2,2-Dimethyl-1,3-benzodioxol-4-yl <i>N</i>-methylcarbamate
;
_space_group_IT_number 14
_symmetry_cell_setting monoclinic
_symmetry_space_group_name_Hall '-P 2yn'
_symmetry_space_group_name_H-M 'P 1 21/n 1'
_atom_sites_solution_hydrogens geom
_atom_sites_solution_primary direct
_atom_sites_solution_secondary difmap
_audit_creation_method SHELXL-97
_cell_angle_alpha 90.00
_cell_angle_beta 94.326(11)
_cell_angle_gamma 90.00
_cell_formula_units_Z 4
_cell_length_a 9.505(6)
_cell_length_b 9.669(7)
_cell_length_c 12.355(8)
_cell_measurement_reflns_used 2406
_cell_measurement_temperature 298(2)
_cell_measurement_theta_max 26.74
_cell_measurement_theta_min 2.68
_cell_volume 1132.2(13)
_computing_cell_refinement 'SAINT (Siemens, 1996)'
_computing_data_collection 'SMART (Siemens, 1996)'
_computing_data_reduction 'SAINT (Siemens, 1996)'
_computing_molecular_graphics 'SHELXTL (Sheldrick, 2008)'
_computing_publication_material 'SHELXTL (Sheldrick, 2008)'
_computing_structure_refinement 'SHELXL97 (Sheldrick, 2008)'
_computing_structure_solution 'SHELXS97 (Sheldrick, 2008)'
_diffrn_ambient_temperature 298(2)
_diffrn_measured_fraction_theta_full 0.998
_diffrn_measured_fraction_theta_max 0.998
_diffrn_measurement_device_type 'Siemens SMART APEX CCD area-detector'
_diffrn_measurement_method '\f and \w scans'
_diffrn_radiation_monochromator graphite
_diffrn_radiation_source 'fine-focus sealed tube'
_diffrn_radiation_type MoK\a
_diffrn_radiation_wavelength 0.71073
_diffrn_reflns_av_R_equivalents 0.0228
_diffrn_reflns_av_sigmaI/netI 0.0243
_diffrn_reflns_limit_h_max 10
_diffrn_reflns_limit_h_min -11
_diffrn_reflns_limit_k_max 11
_diffrn_reflns_limit_k_min -11
_diffrn_reflns_limit_l_max 14
_diffrn_reflns_limit_l_min -13
_diffrn_reflns_number 5692
_diffrn_reflns_theta_full 25.05
_diffrn_reflns_theta_max 25.05
_diffrn_reflns_theta_min 2.68
_exptl_absorpt_coefficient_mu 0.100
_exptl_absorpt_correction_T_max 0.9841
_exptl_absorpt_correction_T_min 0.9763
_exptl_absorpt_correction_type multi-scan
_exptl_absorpt_process_details '(SADABS; Siemens, 1996)'
_exptl_crystal_colour colorless
_exptl_crystal_density_diffrn 1.310
_exptl_crystal_density_method 'not measured'
_exptl_crystal_description block
_exptl_crystal_F_000 472
_exptl_crystal_size_max 0.24
_exptl_crystal_size_mid 0.18
_exptl_crystal_size_min 0.16
_refine_diff_density_max 0.188
_refine_diff_density_min -0.130
_refine_ls_extinction_coef 0.035(3)
_refine_ls_extinction_expression Fc^*^=kFc[1+0.001xFc^2^\l^3^/sin(2\q)]^-1/4^
_refine_ls_extinction_method 'SHELXL97 (Sheldrick, 2008)'
_refine_ls_goodness_of_fit_ref 1.032
_refine_ls_hydrogen_treatment constr
_refine_ls_matrix_type full
_refine_ls_number_constraints 0
_refine_ls_number_parameters 146
_refine_ls_number_reflns 2003
_refine_ls_number_restraints 0
_refine_ls_restrained_S_all 1.032
_refine_ls_R_factor_all 0.0454
_refine_ls_R_factor_gt 0.0354
_refine_ls_shift/su_max 0.000
_refine_ls_shift/su_mean 0.000
_refine_ls_structure_factor_coef Fsqd
_refine_ls_weighting_details 'calc w=1/[\s^2^(Fo^2^)+(0.0465P)^2^+0.1766P] where P=(Fo^2^+2Fc^2^)/3'
_refine_ls_weighting_scheme calc
_refine_ls_wR_factor_gt 0.0904
_refine_ls_wR_factor_ref 0.0975
_reflns_number_gt 1615
_reflns_number_total 2003
_reflns_threshold_expression I>2\s(I)
_cod_data_source_file bh2301.cif
_cod_data_source_block I
_cod_original_sg_symbol_H-M 'P 21/n'
_cod_database_code 2227164
_cod_database_fobs_code 2227164

loop_
_symmetry_equiv_pos_as_xyz
'x, y, z'
'-x+1/2, y+1/2, -z+1/2'
'-x, -y, -z'
'x-1/2, -y-1/2, z-1/2'

loop_
_atom_site_type_symbol
_atom_site_label
_atom_site_fract_x
_atom_site_fract_y
_atom_site_fract_z
_atom_site_U_iso_or_equiv
_atom_site_adp_type
_atom_site_calc_flag
_atom_site_refinement_flags
_atom_site_occupancy
_atom_site_disorder_assembly
_atom_site_disorder_group
O O1 0.78908(12) 0.22049(10) 0.73401(10) 0.0666(3) Uani d . 1 . .
O O2 0.91170(11) 0.04289(10) 0.81309(9) 0.0614(3) Uani d . 1 . .
O O3 1.07164(11) 0.14292(11) 0.63309(8) 0.0624(3) Uani d . 1 . .
O O4 1.27901(11) 0.26676(13) 0.65853(9) 0.0707(4) Uani d . 1 . .
N N1 0.69122(14) 0.01063(12) 0.74902(10) 0.0589(4) Uani d . 1 . .
H H1 0.7052 -0.0723 0.7726 0.071 Uiso calc R 1 . .
C C1 0.55627(18) 0.04608(19) 0.69670(16) 0.0748(5) Uani d . 1 . .
H H1A 0.5096 0.1103 0.7412 0.112 Uiso calc R 1 . .
H H1B 0.4999 -0.0360 0.6864 0.112 Uiso calc R 1 . .
H H1C 0.5689 0.0876 0.6275 0.112 Uiso calc R 1 . .
C C2 0.79399(16) 0.10118(14) 0.76185(11) 0.0491(4) Uani d . 1 . .
C C3 1.03134(16) 0.12582(15) 0.82661(12) 0.0537(4) Uani d . 1 . .
C C4 1.10295(15) 0.16741(14) 0.74063(11) 0.0505(4) Uani d . 1 . .
C C5 1.22535(16) 0.24235(16) 0.75644(12) 0.0554(4) Uani d . 1 . .
C C6 1.28072(19) 0.27957(18) 0.85695(14) 0.0674(5) Uani d . 1 . .
H H6 1.3632 0.3313 0.8667 0.081 Uiso calc R 1 . .
C C7 1.2084(2) 0.23669(19) 0.94372(14) 0.0730(5) Uani d . 1 . .
H H7 1.2435 0.2597 1.0137 0.088 Uiso calc R 1 . .
C C8 1.0863(2) 0.16103(17) 0.92966(13) 0.0670(5) Uani d . 1 . .
H H8 1.0402 0.1333 0.9898 0.080 Uiso calc R 1 . .
C C9 1.17105(17) 0.22577(17) 0.57665(13) 0.0602(4) Uani d . 1 . .
C C10 1.2336(2) 0.1358(2) 0.49544(16) 0.0884(6) Uani d . 1 . .
H H10A 1.3010 0.1879 0.4581 0.133 Uiso calc R 1 . .
H H10B 1.1604 0.1029 0.4441 0.133 Uiso calc R 1 . .
H H10C 1.2798 0.0586 0.5316 0.133 Uiso calc R 1 . .
C C11 1.0989(2) 0.35311(19) 0.53297(16) 0.0795(5) Uani d . 1 . .
H H11A 1.0580 0.4014 0.5908 0.119 Uiso calc R 1 . .
H H11B 1.0260 0.3280 0.4785 0.119 Uiso calc R 1 . .
H H11C 1.1662 0.4119 0.5015 0.119 Uiso calc R 1 . .

loop_
_atom_site_aniso_label
_atom_site_aniso_U_11
_atom_site_aniso_U_22
_atom_site_aniso_U_33
_atom_site_aniso_U_12
_atom_site_aniso_U_13
_atom_site_aniso_U_23
O1 0.0786(8) 0.0347(6) 0.0860(8) 0.0026(5) 0.0022(6) 0.0060(5)
O2 0.0715(7) 0.0454(6) 0.0679(7) 0.0011(5) 0.0085(5) 0.0166(5)
O3 0.0668(7) 0.0740(7) 0.0466(6) -0.0115(5) 0.0049(5) -0.0029(5)
O4 0.0564(6) 0.0921(9) 0.0635(7) -0.0089(6) 0.0032(5) 0.0079(6)
N1 0.0698(8) 0.0357(6) 0.0725(9) -0.0011(6) 0.0139(7) 0.0037(6)
C1 0.0679(11) 0.0654(11) 0.0919(13) -0.0016(9) 0.0109(10) 0.0018(9)
C2 0.0669(9) 0.0353(7) 0.0470(8) 0.0064(7) 0.0154(7) -0.0002(6)
C3 0.0642(9) 0.0450(8) 0.0520(9) 0.0082(7) 0.0046(7) 0.0053(6)
C4 0.0594(9) 0.0461(8) 0.0454(8) 0.0054(7) 0.0009(7) -0.0001(6)
C5 0.0547(9) 0.0559(8) 0.0547(9) 0.0069(7) -0.0012(7) 0.0018(7)
C6 0.0635(10) 0.0667(11) 0.0695(11) 0.0067(8) -0.0119(9) -0.0060(8)
C7 0.0874(13) 0.0752(11) 0.0536(10) 0.0159(10) -0.0133(9) -0.0085(8)
C8 0.0877(12) 0.0655(10) 0.0479(9) 0.0156(9) 0.0055(8) 0.0062(7)
C9 0.0618(9) 0.0676(10) 0.0516(9) -0.0041(8) 0.0069(7) 0.0054(7)
C10 0.1012(15) 0.0889(14) 0.0794(13) -0.0004(11) 0.0356(11) -0.0040(10)
C11 0.0805(12) 0.0732(12) 0.0827(13) 0.0011(10) -0.0081(10) 0.0106(9)

loop_
_atom_type_symbol
_atom_type_description
_atom_type_scat_dispersion_real
_atom_type_scat_dispersion_imag
_atom_type_scat_source
C C 0.0033 0.0016 'International Tables Vol C Tables 4.2.6.8 and 6.1.1.4'
H H 0.0000 0.0000 'International Tables Vol C Tables 4.2.6.8 and 6.1.1.4'
N N 0.0061 0.0033 'International Tables Vol C Tables 4.2.6.8 and 6.1.1.4'
O O 0.0106 0.0060 'International Tables Vol C Tables 4.2.6.8 and 6.1.1.4'

loop_
_geom_angle_atom_site_label_1
_geom_angle_atom_site_label_2
_geom_angle_atom_site_label_3
_geom_angle_site_symmetry_1
_geom_angle_site_symmetry_3
_geom_angle
_geom_angle_publ_flag
C2 O2 C3 . . 116.85(11) ?
C4 O3 C9 . . 105.66(12) ?
C5 O4 C9 . . 106.26(12) ?
C2 N1 C1 . . 121.84(14) ?
C2 N1 H1 . . 119.1 ?
C1 N1 H1 . . 119.1 ?
N1 C1 H1A . . 109.5 ?
N1 C1 H1B . . 109.5 ?
H1A C1 H1B . . 109.5 ?
N1 C1 H1C . . 109.5 ?
H1A C1 H1C . . 109.5 ?
H1B C1 H1C . . 109.5 ?
O1 C2 N1 . . 126.32(15) ?
O1 C2 O2 . . 122.75(14) ?
N1 C2 O2 . . 110.93(13) ?
C4 C3 C8 . . 117.95(16) ?
C4 C3 O2 . . 121.84(13) ?
C8 C3 O2 . . 120.08(14) ?
O3 C4 C3 . . 128.60(14) ?
O3 C4 C5 . . 110.59(13) ?
C3 C4 C5 . . 120.80(14) ?
C6 C5 O4 . . 128.11(16) ?
C6 C5 C4 . . 122.36(15) ?
O4 C5 C4 . . 109.50(13) ?
C5 C6 C7 . . 116.66(17) ?
C5 C6 H6 . . 121.7 ?
C7 C6 H6 . . 121.7 ?
C8 C7 C6 . . 121.86(16) ?
C8 C7 H7 . . 119.1 ?
C6 C7 H7 . . 119.1 ?
C7 C8 C3 . . 120.35(16) ?
C7 C8 H8 . . 119.8 ?
C3 C8 H8 . . 119.8 ?
O4 C9 O3 . . 105.58(12) ?
O4 C9 C10 . . 109.58(15) ?
O3 C9 C10 . . 107.98(14) ?
O4 C9 C11 . . 108.10(14) ?
O3 C9 C11 . . 109.30(14) ?
C10 C9 C11 . . 115.83(16) ?
C9 C10 H10A . . 109.5 ?
C9 C10 H10B . . 109.5 ?
H10A C10 H10B . . 109.5 ?
C9 C10 H10C . . 109.5 ?
H10A C10 H10C . . 109.5 ?
H10B C10 H10C . . 109.5 ?
C9 C11 H11A . . 109.5 ?
C9 C11 H11B . . 109.5 ?
H11A C11 H11B . . 109.5 ?
C9 C11 H11C . . 109.5 ?
H11A C11 H11C . . 109.5 ?
H11B C11 H11C . . 109.5 ?

loop_
_geom_bond_atom_site_label_1
_geom_bond_atom_site_label_2
_geom_bond_site_symmetry_2
_geom_bond_distance
_geom_bond_publ_flag
O1 C2 . 1.2037(18) ?
O2 C2 . 1.3650(18) ?
O2 C3 . 1.3911(19) ?
O3 C4 . 1.3603(19) ?
O3 C9 . 1.4560(19) ?
O4 C5 . 1.368(2) ?
O4 C9 . 1.441(2) ?
N1 C2 . 1.312(2) ?
N1 C1 . 1.434(2) ?
N1 H1 . 0.8600 ?
C1 H1A . 0.9600 ?
C1 H1B . 0.9600 ?
C1 H1C . 0.9600 ?
C3 C4 . 1.365(2) ?
C3 C8 . 1.382(2) ?
C4 C5 . 1.372(2) ?
C5 C6 . 1.360(2) ?
C6 C7 . 1.380(3) ?
C6 H6 . 0.9300 ?
C7 C8 . 1.372(3) ?
C7 H7 . 0.9300 ?
C8 H8 . 0.9300 ?
C9 C10 . 1.485(2) ?
C9 C11 . 1.490(2) ?
C10 H10A . 0.9600 ?
C10 H10B . 0.9600 ?
C10 H10C . 0.9600 ?
C11 H11A . 0.9600 ?
C11 H11B . 0.9600 ?
C11 H11C . 0.9600 ?

loop_
_geom_hbond_atom_site_label_D
_geom_hbond_atom_site_label_H
_geom_hbond_atom_site_label_A
_geom_hbond_site_symmetry_A
_geom_hbond_distance_DH
_geom_hbond_distance_HA
_geom_hbond_distance_DA
_geom_hbond_angle_DHA
_geom_hbond_publ_flag
N1 H1 O1 2_646 0.86 2.01 2.819(3) 157.1 yes

loop_
_geom_torsion_atom_site_label_1
_geom_torsion_atom_site_label_2
_geom_torsion_atom_site_label_3
_geom_torsion_atom_site_label_4
_geom_torsion_site_symmetry_1
_geom_torsion_site_symmetry_2
_geom_torsion_site_symmetry_3
_geom_torsion_site_symmetry_4
_geom_torsion
_geom_torsion_publ_flag
C1 N1 C2 O1 . . . . 0.8(2) ?
C1 N1 C2 O2 . . . . -179.66(13) ?
C3 O2 C2 O1 . . . . -3.81(19) ?
C3 O2 C2 N1 . . . . 176.62(12) ?
C2 O2 C3 C4 . . . . -68.19(17) ?
C2 O2 C3 C8 . . . . 116.03(15) ?
C9 O3 C4 C3 . . . . 172.56(15) ?
C9 O3 C4 C5 . . . . -8.60(16) ?
C8 C3 C4 O3 . . . . 178.46(14) ?
O2 C3 C4 O3 . . . . 2.6(2) ?
C8 C3 C4 C5 . . . . -0.3(2) ?
O2 C3 C4 C5 . . . . -176.13(13) ?
C9 O4 C5 C6 . . . . -171.39(16) ?
C9 O4 C5 C4 . . . . 10.45(17) ?
O3 C4 C5 C6 . . . . -179.39(14) ?
C3 C4 C5 C6 . . . . -0.5(2) ?
O3 C4 C5 O4 . . . . -1.11(17) ?
C3 C4 C5 O4 . . . . 177.83(13) ?
O4 C5 C6 C7 . . . . -177.16(15) ?
C4 C5 C6 C7 . . . . 0.8(2) ?
C5 C6 C7 C8 . . . . -0.4(3) ?
C6 C7 C8 C3 . . . . -0.3(3) ?
C4 C3 C8 C7 . . . . 0.6(2) ?
O2 C3 C8 C7 . . . . 176.56(14) ?
C5 O4 C9 O3 . . . . -15.26(16) ?
C5 O4 C9 C10 . . . . -131.32(15) ?
C5 O4 C9 C11 . . . . 101.61(15) ?
C4 O3 C9 O4 . . . . 14.55(15) ?
C4 O3 C9 C10 . . . . 131.69(14) ?
C4 O3 C9 C11 . . . . -101.52(15) ?

loop_
_cod_related_entry_id
_cod_related_entry_database
_cod_related_entry_code
1 ChemSpider 2224
